data_4134020
loop_
_publ_author_name
'Carsch, Kurtis M.'
'Lukens, James T.'
'DiMucci, Ida M.'
'Iovan, Diana A.'
'Zheng, Shao-Liang'
'Lancaster, Kyle M.'
'Betley, Theodore A.'

_publ_section_title
;
 Electronic Structures and Reactivity Profiles of Aryl Nitrenoid-Bridged
 Dicopper Complexes.
;
_journal_name_full 'Journal of the American Chemical Society'
_journal_paper_doi 10.1021/jacs.9b09616
_journal_year 2020
_chemical_formula_sum 'C94 H107 Cu2 K N7 O8'
_chemical_formula_weight 1629.04
_chemical_name_systematic '[K(222C)][(Mesdmx)Cu2(NC6H4OMe)]'
_space_group_crystal_system monoclinic
_space_group_IT_number 14
_space_group_name_Hall '-P 2ybc'
_space_group_name_H-M_alt 'P 1 21/c 1'
_atom_sites_solution_hydrogens geom
_audit_creation_method SHELXL-2014/7
_cell_angle_alpha 90
_cell_angle_beta 105.2606(12)
_cell_angle_gamma 90
_cell_formula_units_Z 4
_cell_length_a 17.7584(2)
_cell_length_b 26.2650(3)
_cell_length_c 24.6763(3)
_cell_measurement_reflns_used 7198
_cell_measurement_temperature 100(2)
_cell_measurement_theta_max 66.7
_cell_measurement_theta_min 25.05
_cell_volume 11103.8(2)
_computing_cell_refinement 'SAINT 8.35A (Bruker-AXS, 2015)'
_computing_data_collection 'APEX3 v2016.1.0 (Bruker-AXS, 2016)'
_computing_data_reduction 'SAINT 8.35A (Bruker-AXS, 2015)'
_computing_molecular_graphics 'Bruker SHELXTL (Sheldrick, 2015)'
_computing_publication_material 'Bruker SHELXT (Sheldrick, 2015)'
_computing_structure_refinement 'SHELXL-2014/7 (Sheldrick, 2014)'
_computing_structure_solution 'SHELXT-2014 (Sheldrick, 2015)'
_diffrn_ambient_temperature 100(2)
_diffrn_measured_fraction_theta_full 0.992
_diffrn_measured_fraction_theta_max 0.992
_diffrn_measurement_device_type 'Bruker APEXII CCD'
_diffrn_measurement_method 'omega and phi scans'
_diffrn_radiation_type CuK\a
_diffrn_radiation_wavelength 1.54184
_diffrn_reflns_av_R_equivalents 0.0733
_diffrn_reflns_av_unetI/netI 0.0319
_diffrn_reflns_Laue_measured_fraction_full 0.992
_diffrn_reflns_Laue_measured_fraction_max 0.992
_diffrn_reflns_limit_h_max 21
_diffrn_reflns_limit_h_min -21
_diffrn_reflns_limit_k_max 31
_diffrn_reflns_limit_k_min -30
_diffrn_reflns_limit_l_max 29
_diffrn_reflns_limit_l_min -28
_diffrn_reflns_number 145729
_diffrn_reflns_point_group_measured_fraction_full 0.992
_diffrn_reflns_point_group_measured_fraction_max 0.992
_diffrn_reflns_theta_full 66.600
_diffrn_reflns_theta_max 66.600
_diffrn_reflns_theta_min 2.505
_diffrn_source 'fine-focus sealed tube'
_exptl_absorpt_coefficient_mu 1.171
_exptl_absorpt_correction_T_max 0.7528
_exptl_absorpt_correction_T_min 0.5975
_exptl_absorpt_correction_type multi-scan
_exptl_absorpt_process_details SADABS
_exptl_crystal_colour purple
_exptl_crystal_density_diffrn 0.974
_exptl_crystal_description block
_exptl_crystal_F_000 3444
_exptl_crystal_size_max 0.339
_exptl_crystal_size_mid 0.135
_exptl_crystal_size_min 0.118
_refine_diff_density_max 0.823
_refine_diff_density_min -0.504
_refine_diff_density_rms 0.061
_refine_ls_extinction_method none
_refine_ls_goodness_of_fit_ref 1.020
_refine_ls_hydrogen_treatment constr
_refine_ls_matrix_type full
_refine_ls_number_parameters 1024
_refine_ls_number_reflns 19446
_refine_ls_number_restraints 0
_refine_ls_restrained_S_all 1.020
_refine_ls_R_factor_all 0.0802
_refine_ls_R_factor_gt 0.0639
_refine_ls_shift/su_max 0.001
_refine_ls_shift/su_mean 0.000
_refine_ls_structure_factor_coef Fsqd
_refine_ls_weighting_details 'w=1/[\s^2^(Fo^2^)+(0.1100P)^2^+3.1880P] where P=(Fo^2^+2Fc^2^)/3'
_refine_ls_weighting_scheme calc
_refine_ls_wR_factor_gt 0.1715
_refine_ls_wR_factor_ref 0.1836
_reflns_Friedel_coverage 0.000
_reflns_number_gt 14353
_reflns_number_total 19446
_reflns_threshold_expression 'I > 2\s(I)'
_cod_data_source_file ja9b09616_si_002.cif
_cod_data_source_block 7
_cod_original_sg_symbol_H-M 'P 21/c'
_cod_database_code 4134020
_shelx_shelxl_version_number 2014/7
_shelx_space_group_comment
;
The symmetry employed for this shelxl refinement is uniquely defined
by the following loop, which should always be used as a source of
symmetry information in preference to the above space-group names.
They are only intended as comments.
;

loop_
_space_group_symop_operation_xyz
'x, y, z'
'-x, y+1/2, -z+1/2'
'-x, -y, -z'
'x, -y-1/2, z-1/2'

loop_
_atom_site_label
_atom_site_type_symbol
_atom_site_fract_x
_atom_site_fract_y
_atom_site_fract_z
_atom_site_U_iso_or_equiv
_atom_site_adp_type
_atom_site_occupancy
_atom_site_site_symmetry_order
_atom_site_calc_flag
_atom_site_refinement_flags_posn
_atom_site_refinement_flags_adp
Cu1 Cu 0.62512(3) 0.20348(2) 0.60725(2) 0.05186(13) Uani 1 1 d . .
Cu2 Cu 0.79408(3) 0.20138(2) 0.64796(2) 0.05334(13) Uani 1 1 d . .
O1 O 0.71169(11) 0.02763(8) 0.63741(8) 0.0491(5) Uani 1 1 d . .
O2 O 0.7393(2) 0.45343(11) 0.59189(12) 0.0890(9) Uani 1 1 d . .
N1 N 0.56680(13) 0.14799(10) 0.56198(10) 0.0476(5) Uani 1 1 d . .
N2 N 0.58624(13) 0.18069(10) 0.67497(10) 0.0495(6) Uani 1 1 d . .
N3 N 0.83757(14) 0.16928(11) 0.58731(10) 0.0508(6) Uani 1 1 d . .
N4 N 0.85095(14) 0.15085(11) 0.70270(10) 0.0519(6) Uani 1 1 d . .
N5 N 0.71136(15) 0.24599(11) 0.62491(10) 0.0537(6) Uani 1 1 d . .
C1 C 0.59123(15) 0.09175(13) 0.64551(12) 0.0489(7) Uani 1 1 d . .
C2 C 0.57374(16) 0.10000(12) 0.58734(12) 0.0475(6) Uani 1 1 d . .
C3 C 0.54883(16) 0.06241(12) 0.54450(12) 0.0476(6) Uani 1 1 d . .
H3 H 0.5488 0.0266 0.5497 0.057 Uiso 1 1 calc R U
C4 C 0.52518(16) 0.08771(12) 0.49474(12) 0.0505(7) Uani 1 1 d . .
H4 H 0.5051 0.0728 0.4588 0.061 Uiso 1 1 calc R U
C5 C 0.53611(16) 0.14083(12) 0.50659(12) 0.0496(7) Uani 1 1 d . .
C6 C 0.50998(17) 0.18214(13) 0.46539(13) 0.0521(7) Uani 1 1 d . .
C7 C 0.52918(18) 0.18127(14) 0.41326(13) 0.0560(7) Uani 1 1 d . .
C8 C 0.4964(2) 0.21634(15) 0.37256(15) 0.0650(9) Uani 1 1 d . .
H8 H 0.5091 0.2147 0.3375 0.078 Uiso 1 1 calc R U
C9 C 0.4459(2) 0.25379(16) 0.38058(17) 0.0752(10) Uani 1 1 d . .
C10 C 0.4292(2) 0.25561(15) 0.43229(17) 0.0698(9) Uani 1 1 d . .
H10 H 0.3954 0.2815 0.4389 0.084 Uiso 1 1 calc R U
C11 C 0.46036(19) 0.22071(14) 0.47515(14) 0.0579(8) Uani 1 1 d . .
C12 C 0.5844(2) 0.14259(14) 0.40054(13) 0.0597(8) Uani 1 1 d . .
H12A H 0.6267 0.1362 0.4344 0.090 Uiso 1 1 calc R U
H12B H 0.6063 0.1555 0.3707 0.090 Uiso 1 1 calc R U
H12C H 0.5562 0.1108 0.3883 0.090 Uiso 1 1 calc R U
C13 C 0.4101(3) 0.2910(2) 0.3339(2) 0.1045(16) Uani 1 1 d . .
H13A H 0.4516 0.3085 0.3218 0.157 Uiso 1 1 calc R U
H13B H 0.3788 0.3162 0.3478 0.157 Uiso 1 1 calc R U
H13C H 0.3766 0.2726 0.3021 0.157 Uiso 1 1 calc R U
C14 C 0.4372(2) 0.22514(15) 0.52984(16) 0.0667(9) Uani 1 1 d . .
H14A H 0.4259 0.1912 0.5422 0.100 Uiso 1 1 calc R U
H14B H 0.3907 0.2466 0.5242 0.100 Uiso 1 1 calc R U
H14C H 0.4801 0.2405 0.5585 0.100 Uiso 1 1 calc R U
C15 C 0.59801(16) 0.12908(13) 0.68696(13) 0.0494(7) Uani 1 1 d . .
C16 C 0.61496(18) 0.12271(14) 0.74684(13) 0.0546(7) Uani 1 1 d . .
H16 H 0.6253 0.0916 0.7670 0.065 Uiso 1 1 calc R U
C17 C 0.61327(18) 0.17008(14) 0.76894(13) 0.0577(8) Uani 1 1 d . .
H17 H 0.6223 0.1782 0.8076 0.069 Uiso 1 1 calc R U
C18 C 0.59549(17) 0.20513(13) 0.72359(13) 0.0521(7) Uani 1 1 d . .
C19 C 0.58877(18) 0.26179(13) 0.72430(13) 0.0539(7) Uani 1 1 d . .
C20 C 0.51666(19) 0.28582(13) 0.70161(14) 0.0563(8) Uani 1 1 d . .
C21 C 0.5142(2) 0.33881(15) 0.69750(15) 0.0630(8) Uani 1 1 d . .
H21 H 0.4653 0.3550 0.6824 0.076 Uiso 1 1 calc R U
C22 C 0.5809(2) 0.36877(14) 0.71468(14) 0.0610(8) Uani 1 1 d . .
C23 C 0.6509(2) 0.34394(14) 0.73837(13) 0.0588(8) Uani 1 1 d . .
H23 H 0.6971 0.3637 0.7511 0.071 Uiso 1 1 calc R U
C24 C 0.65593(19) 0.29182(14) 0.74401(13) 0.0569(8) Uani 1 1 d . .
C25 C 0.4424(2) 0.25552(14) 0.68139(17) 0.0660(9) Uani 1 1 d . .
H25A H 0.4456 0.2345 0.6493 0.099 Uiso 1 1 calc R U
H25B H 0.3979 0.2788 0.6699 0.099 Uiso 1 1 calc R U
H25C H 0.4354 0.2336 0.7118 0.099 Uiso 1 1 calc R U
C26 C 0.5790(2) 0.42543(15) 0.70464(17) 0.0706(9) Uani 1 1 d . .
H26A H 0.6132 0.4425 0.7373 0.106 Uiso 1 1 calc R U
H26B H 0.5254 0.4379 0.6990 0.106 Uiso 1 1 calc R U
H26C H 0.5970 0.4327 0.6712 0.106 Uiso 1 1 calc R U
C27 C 0.7337(2) 0.26711(15) 0.76913(16) 0.0665(9) Uani 1 1 d . .
H27A H 0.7755 0.2921 0.7714 0.100 Uiso 1 1 calc R U
H27B H 0.7409 0.2385 0.7454 0.100 Uiso 1 1 calc R U
H27C H 0.7356 0.2546 0.8069 0.100 Uiso 1 1 calc R U
C28 C 0.59454(17) 0.03665(12) 0.66235(12) 0.0488(7) Uani 1 1 d . .
C29 C 0.53391(18) 0.01611(13) 0.68146(12) 0.0531(7) Uani 1 1 d . .
H29 H 0.4947 0.0378 0.6884 0.064 Uiso 1 1 calc R U
C30 C 0.53062(18) -0.03583(14) 0.69043(13) 0.0564(8) Uani 1 1 d . .
H30 H 0.4892 -0.0496 0.7036 0.068 Uiso 1 1 calc R U
C31 C 0.58749(19) -0.06776(14) 0.68032(13) 0.0562(7) Uani 1 1 d . .
H31 H 0.5838 -0.1034 0.6856 0.067 Uiso 1 1 calc R U
C32 C 0.65041(17) -0.04830(13) 0.66244(12) 0.0508(7) Uani 1 1 d . .
C33 C 0.65254(16) 0.00362(12) 0.65428(11) 0.0474(6) Uani 1 1 d . .
C34 C 0.71249(18) -0.08431(13) 0.65128(13) 0.0526(7) Uani 1 1 d . .
C35 C 0.6738(2) -0.12130(14) 0.60410(14) 0.0598(8) Uani 1 1 d . .
H35A H 0.6335 -0.1410 0.6154 0.090 Uiso 1 1 calc R U
H35B H 0.7133 -0.1445 0.5969 0.090 Uiso 1 1 calc R U
H35C H 0.6499 -0.1021 0.5699 0.090 Uiso 1 1 calc R U
C36 C 0.7489(2) -0.11485(15) 0.70489(15) 0.0640(8) Uani 1 1 d . .
H36A H 0.7712 -0.0914 0.7358 0.096 Uiso 1 1 calc R U
H36B H 0.7901 -0.1370 0.6985 0.096 Uiso 1 1 calc R U
H36C H 0.7086 -0.1357 0.7146 0.096 Uiso 1 1 calc R U
C37 C 0.77646(17) -0.05370(13) 0.63523(12) 0.0511(7) Uani 1 1 d . .
C38 C 0.77389(16) -0.00077(13) 0.63133(11) 0.0479(7) Uani 1 1 d . .
C39 C 0.83540(16) 0.02864(13) 0.62160(12) 0.0495(7) Uani 1 1 d . .
C40 C 0.89994(17) 0.00211(14) 0.61290(13) 0.0563(8) Uani 1 1 d . .
H40 H 0.9421 0.0206 0.6055 0.068 Uiso 1 1 calc R U
C41 C 0.90294(17) -0.05011(13) 0.61499(13) 0.0554(7) Uani 1 1 d . .
H41 H 0.9469 -0.0673 0.6087 0.067 Uiso 1 1 calc R U
C42 C 0.84241(18) -0.07796(14) 0.62628(13) 0.0553(7) Uani 1 1 d . .
H42 H 0.8457 -0.1141 0.6280 0.066 Uiso 1 1 calc R U
C43 C 0.83651(16) 0.08505(13) 0.62879(13) 0.0516(7) Uani 1 1 d . .
C44 C 0.83545(16) 0.11658(12) 0.58321(12) 0.0498(7) Uani 1 1 d . .
C45 C 0.83948(18) 0.10279(14) 0.52819(13) 0.0562(8) Uani 1 1 d . .
H45 H 0.8393 0.0693 0.5137 0.067 Uiso 1 1 calc R U
C46 C 0.8436(2) 0.14698(14) 0.50048(14) 0.0594(8) Uani 1 1 d . .
H46 H 0.8468 0.1501 0.4628 0.071 Uiso 1 1 calc R U
C47 C 0.84207(17) 0.18731(13) 0.53800(13) 0.0527(7) Uani 1 1 d . .
C48 C 0.84295(19) 0.24314(13) 0.52671(13) 0.0554(7) Uani 1 1 d . .
C49 C 0.9126(2) 0.27137(14) 0.54354(14) 0.0609(8) Uani 1 1 d . .
C50 C 0.9103(2) 0.32326(15) 0.53290(15) 0.0660(9) Uani 1 1 d . .
H50 H 0.9577 0.3420 0.5435 0.079 Uiso 1 1 calc R U
C51 C 0.8421(2) 0.34903(15) 0.50761(15) 0.0661(9) Uani 1 1 d . .
C52 C 0.7747(2) 0.31998(15) 0.49173(14) 0.0639(9) Uani 1 1 d . .
H52 H 0.7270 0.3365 0.4742 0.077 Uiso 1 1 calc R U
C53 C 0.7739(2) 0.26819(14) 0.50025(13) 0.0585(8) Uani 1 1 d . .
C54 C 0.9887(2) 0.24586(16) 0.57280(18) 0.0729(10) Uani 1 1 d . .
H54A H 0.9843 0.2309 0.6082 0.109 Uiso 1 1 calc R U
H54B H 1.0308 0.2711 0.5806 0.109 Uiso 1 1 calc R U
H54C H 1.0003 0.2190 0.5486 0.109 Uiso 1 1 calc R U
C55 C 0.8411(3) 0.40490(17) 0.49812(19) 0.0850(12) Uani 1 1 d . .
H55A H 0.8340 0.4225 0.5314 0.128 Uiso 1 1 calc R U
H55B H 0.7981 0.4136 0.4655 0.128 Uiso 1 1 calc R U
H55C H 0.8907 0.4155 0.4912 0.128 Uiso 1 1 calc R U
C56 C 0.6979(2) 0.23857(16) 0.48081(15) 0.0669(9) Uani 1 1 d . .
H56A H 0.6997 0.2171 0.4487 0.100 Uiso 1 1 calc R U
H56B H 0.6541 0.2624 0.4696 0.100 Uiso 1 1 calc R U
H56C H 0.6908 0.2171 0.5116 0.100 Uiso 1 1 calc R U
C57 C 0.84647(16) 0.10033(13) 0.68501(12) 0.0501(7) Uani 1 1 d . .
C58 C 0.86924(18) 0.06799(14) 0.73257(13) 0.0559(7) Uani 1 1 d . .
H58 H 0.8700 0.0318 0.7322 0.067 Uiso 1 1 calc R U
C59 C 0.88993(19) 0.09850(15) 0.77892(13) 0.0600(8) Uani 1 1 d . .
H59 H 0.9083 0.0878 0.8169 0.072 Uiso 1 1 calc R U
C60 C 0.87853(17) 0.14985(14) 0.75901(13) 0.0552(8) Uani 1 1 d . .
C61 C 0.90053(17) 0.19543(14) 0.79439(13) 0.0569(8) Uani 1 1 d . .
C62 C 0.94933(19) 0.23334(15) 0.78129(15) 0.0630(9) Uani 1 1 d . .
C63 C 0.9752(2) 0.27233(16) 0.81904(16) 0.0691(10) Uani 1 1 d . .
H63 H 1.0081 0.2977 0.8100 0.083 Uiso 1 1 calc R U
C64 C 0.9553(2) 0.27609(17) 0.86950(16) 0.0706(10) Uani 1 1 d . .
C65 C 0.90618(19) 0.23975(16) 0.88141(14) 0.0680(10) Uani 1 1 d . .
H65 H 0.8910 0.2423 0.9155 0.082 Uiso 1 1 calc R U
C66 C 0.87793(18) 0.19931(15) 0.84522(13) 0.0591(8) Uani 1 1 d . .
C67 C 0.9762(2) 0.23127(16) 0.72807(16) 0.0676(9) Uani 1 1 d . .
H67A H 0.9970 0.1973 0.7241 0.101 Uiso 1 1 calc R U
H67B H 1.0171 0.2568 0.7300 0.101 Uiso 1 1 calc R U
H67C H 0.9320 0.2384 0.6957 0.101 Uiso 1 1 calc R U
C68 C 0.9875(2) 0.3187(2) 0.9100(2) 0.0888(14) Uani 1 1 d . .
H68A H 0.9808 0.3103 0.9471 0.133 Uiso 1 1 calc R U
H68B H 0.9596 0.3503 0.8965 0.133 Uiso 1 1 calc R U
H68C H 1.0432 0.3231 0.9127 0.133 Uiso 1 1 calc R U
C69 C 0.8213(2) 0.16217(16) 0.85992(15) 0.0678(9) Uani 1 1 d . .
H69A H 0.7855 0.1493 0.8253 0.102 Uiso 1 1 calc R U
H69B H 0.7914 0.1795 0.8827 0.102 Uiso 1 1 calc R U
H69C H 0.8503 0.1337 0.8813 0.102 Uiso 1 1 calc R U
C70 C 0.71468(19) 0.29575(13) 0.61894(13) 0.0562(8) Uani 1 1 d . .
C71 C 0.6494(2) 0.32607(15) 0.59067(14) 0.0640(9) Uani 1 1 d . .
H71 H 0.5999 0.3101 0.5778 0.077 Uiso 1 1 calc R U
C72 C 0.6553(2) 0.37801(16) 0.58124(15) 0.0717(10) Uani 1 1 d . .
H72 H 0.6106 0.3968 0.5619 0.086 Uiso 1 1 calc R U
C73 C 0.7272(3) 0.40240(16) 0.60034(15) 0.0728(10) Uani 1 1 d . .
C74 C 0.7922(2) 0.37519(15) 0.62960(15) 0.0682(9) Uani 1 1 d . .
H74 H 0.8409 0.3920 0.6433 0.082 Uiso 1 1 calc R U
C75 C 0.7859(2) 0.32413(15) 0.63866(14) 0.0636(9) Uani 1 1 d . .
H75 H 0.8312 0.3064 0.6591 0.076 Uiso 1 1 calc R U
C76 C 0.6775(4) 0.4804(2) 0.5559(2) 0.1117(19) Uani 1 1 d . .
H76A H 0.6633 0.4640 0.5189 0.167 Uiso 1 1 calc R U
H76B H 0.6938 0.5156 0.5520 0.167 Uiso 1 1 calc R U
H76C H 0.6323 0.4804 0.5716 0.167 Uiso 1 1 calc R U
K1 K 0.22434(4) 0.04962(3) 0.65996(3) 0.05395(17) Uani 1 1 d . .
O3 O 0.37201(12) 0.09235(9) 0.67411(9) 0.0569(5) Uani 1 1 d . .
O4 O 0.30798(12) 0.08096(9) 0.76831(9) 0.0580(5) Uani 1 1 d . .
O5 O 0.24971(12) -0.03085(9) 0.59038(9) 0.0559(5) Uani 1 1 d . .
O6 O 0.20379(13) -0.05163(9) 0.69174(9) 0.0577(5) Uani 1 1 d . .
O7 O 0.13797(12) 0.10992(9) 0.57104(9) 0.0579(5) Uani 1 1 d . .
O8 O 0.07251(12) 0.08139(10) 0.66005(9) 0.0596(6) Uani 1 1 d . .
N6 N 0.28858(14) 0.07012(11) 0.55769(10) 0.0535(6) Uani 1 1 d . .
N7 N 0.16015(15) 0.02771(12) 0.76132(11) 0.0571(6) Uani 1 1 d . .
C77 C 0.36998(18) 0.08762(14) 0.57766(14) 0.0572(8) Uani 1 1 d . .
H77A H 0.3842 0.1062 0.5469 0.069 Uiso 1 1 calc R U
H77B H 0.4046 0.0576 0.5870 0.069 Uiso 1 1 calc R U
C78 C 0.38379(18) 0.12149(14) 0.62805(14) 0.0578(8) Uani 1 1 d . .
H78A H 0.4377 0.1350 0.6373 0.069 Uiso 1 1 calc R U
H78B H 0.3471 0.1506 0.6202 0.069 Uiso 1 1 calc R U
C79 C 0.40081(19) 0.11772(14) 0.72659(14) 0.0605(8) Uani 1 1 d . .
H79A H 0.3723 0.1501 0.7266 0.073 Uiso 1 1 calc R U
H79B H 0.4569 0.1256 0.7326 0.073 Uiso 1 1 calc R U
C80 C 0.38961(18) 0.08410(15) 0.77219(14) 0.0615(8) Uani 1 1 d . .
H80A H 0.4106 0.0497 0.7684 0.074 Uiso 1 1 calc R U
H80B H 0.4178 0.0981 0.8092 0.074 Uiso 1 1 calc R U
C81 C 0.2930(2) 0.05560(15) 0.81521(13) 0.0616(8) Uani 1 1 d . .
H81A H 0.3212 0.0728 0.8504 0.074 Uiso 1 1 calc R U
H81B H 0.3116 0.0199 0.8166 0.074 Uiso 1 1 calc R U
C82 C 0.2066(2) 0.05657(15) 0.80960(14) 0.0610(8) Uani 1 1 d . .
H82A H 0.1968 0.0425 0.8444 0.073 Uiso 1 1 calc R U
H82B H 0.1886 0.0924 0.8061 0.073 Uiso 1 1 calc R U
C83 C 0.23968(19) 0.11025(15) 0.52438(14) 0.0617(8) Uani 1 1 d . .
H83A H 0.2492 0.1114 0.4866 0.074 Uiso 1 1 calc R U
H83B H 0.2553 0.1436 0.5427 0.074 Uiso 1 1 calc R U
C84 C 0.15379(19) 0.10226(16) 0.51798(13) 0.0640(9) Uani 1 1 d . .
H84A H 0.1231 0.1266 0.4902 0.077 Uiso 1 1 calc R U
H84B H 0.1387 0.0673 0.5044 0.077 Uiso 1 1 calc R U
C85 C 0.05618(18) 0.10860(15) 0.56623(14) 0.0597(8) Uani 1 1 d . .
H85A H 0.0352 0.0742 0.5546 0.072 Uiso 1 1 calc R U
H85B H 0.0287 0.1334 0.5376 0.072 Uiso 1 1 calc R U
C86 C 0.04390(18) 0.12180(14) 0.62222(14) 0.0593(8) Uani 1 1 d . .
H86A H 0.0719 0.1537 0.6364 0.071 Uiso 1 1 calc R U
H86B H -0.0124 0.1271 0.6187 0.071 Uiso 1 1 calc R U
C87 C 0.0615(2) 0.09153(15) 0.71431(14) 0.0636(9) Uani 1 1 d . .
H87A H 0.0073 0.1029 0.7107 0.076 Uiso 1 1 calc R U
H87B H 0.0974 0.1189 0.7330 0.076 Uiso 1 1 calc R U
C88 C 0.07764(19) 0.04374(15) 0.74843(15) 0.0642(9) Uani 1 1 d . .
H88A H 0.0631 0.0491 0.7841 0.077 Uiso 1 1 calc R U
H88B H 0.0444 0.0161 0.7277 0.077 Uiso 1 1 calc R U
C89 C 0.28589(18) 0.02364(14) 0.52448(13) 0.0572(8) Uani 1 1 d . .
H89A H 0.3222 0.0273 0.5004 0.069 Uiso 1 1 calc R U
H89B H 0.2326 0.0195 0.4995 0.069 Uiso 1 1 calc R U
C90 C 0.30712(18) -0.02321(15) 0.55953(14) 0.0596(8) Uani 1 1 d . .
H90A H 0.3083 -0.0530 0.5352 0.072 Uiso 1 1 calc R U
H90B H 0.3595 -0.0192 0.5858 0.072 Uiso 1 1 calc R U
C91 C 0.26007(19) -0.07781(14) 0.61920(14) 0.0588(8) Uani 1 1 d . .
H91A H 0.3105 -0.0777 0.6484 0.071 Uiso 1 1 calc R U
H91B H 0.2611 -0.1058 0.5926 0.071 Uiso 1 1 calc R U
C92 C 0.19471(19) -0.08609(14) 0.64593(14) 0.0577(8) Uani 1 1 d . .
H92A H 0.1440 -0.0801 0.6181 0.069 Uiso 1 1 calc R U
H92B H 0.1956 -0.1216 0.6595 0.069 Uiso 1 1 calc R U
C93 C 0.1458(2) -0.05996(15) 0.72189(14) 0.0624(8) Uani 1 1 d . .
H93A H 0.1454 -0.0962 0.7327 0.075 Uiso 1 1 calc R U
H93B H 0.0934 -0.0510 0.6980 0.075 Uiso 1 1 calc R U
C94 C 0.1658(2) -0.02702(14) 0.77333(14) 0.0603(8) Uani 1 1 d . .
H94A H 0.1303 -0.0356 0.7969 0.072 Uiso 1 1 calc R U
H94B H 0.2197 -0.0349 0.7953 0.072 Uiso 1 1 calc R U

loop_
_atom_site_aniso_label
_atom_site_aniso_U_11
_atom_site_aniso_U_22
_atom_site_aniso_U_33
_atom_site_aniso_U_23
_atom_site_aniso_U_13
_atom_site_aniso_U_12
Cu1 0.0445(2) 0.0669(3) 0.0454(2) -0.0017(2) 0.01383(18) -0.00465(19)
Cu2 0.0436(2) 0.0705(3) 0.0477(2) -0.0073(2) 0.01512(18) -0.00504(19)
O1 0.0336(10) 0.0652(12) 0.0488(11) 0.0050(10) 0.0114(8) -0.0014(8)
O2 0.114(2) 0.0784(18) 0.0643(16) 0.0007(15) 0.0060(16) -0.0133(16)
N1 0.0382(12) 0.0651(15) 0.0413(12) 0.0007(12) 0.0135(9) -0.0011(10)
N2 0.0365(12) 0.0696(16) 0.0443(13) -0.0082(12) 0.0139(10) -0.0045(10)
N3 0.0372(12) 0.0740(17) 0.0428(12) -0.0061(12) 0.0136(10) -0.0059(11)
N4 0.0381(12) 0.0742(17) 0.0454(13) -0.0061(13) 0.0144(10) -0.0053(11)
N5 0.0472(14) 0.0726(17) 0.0438(13) -0.0059(13) 0.0165(11) -0.0037(12)
C1 0.0283(13) 0.0730(19) 0.0476(15) -0.0019(15) 0.0139(11) -0.0030(12)
C2 0.0342(14) 0.0613(17) 0.0486(15) -0.0012(14) 0.0140(11) -0.0033(12)
C3 0.0374(14) 0.0611(17) 0.0464(15) 0.0007(14) 0.0146(12) 0.0001(12)
C4 0.0392(15) 0.0692(19) 0.0429(15) -0.0047(14) 0.0104(11) -0.0027(13)
C5 0.0370(14) 0.0696(19) 0.0437(14) 0.0024(14) 0.0130(11) 0.0001(13)
C6 0.0415(15) 0.0663(18) 0.0482(16) 0.0022(15) 0.0113(12) -0.0042(13)
C7 0.0457(17) 0.074(2) 0.0466(16) 0.0008(16) 0.0091(13) -0.0041(14)
C8 0.068(2) 0.081(2) 0.0491(17) 0.0090(17) 0.0205(16) -0.0004(17)
C9 0.080(3) 0.081(2) 0.066(2) 0.025(2) 0.0214(19) 0.013(2)
C10 0.067(2) 0.074(2) 0.070(2) 0.0112(19) 0.0224(18) 0.0126(17)
C11 0.0540(18) 0.0669(19) 0.0534(17) 0.0055(16) 0.0151(14) 0.0007(14)
C12 0.0574(19) 0.078(2) 0.0462(16) -0.0011(16) 0.0185(14) -0.0020(16)
C13 0.113(4) 0.116(4) 0.087(3) 0.035(3) 0.031(3) 0.034(3)
C14 0.066(2) 0.077(2) 0.062(2) 0.0049(18) 0.0271(17) 0.0143(17)
C15 0.0322(14) 0.0695(19) 0.0485(16) -0.0002(15) 0.0146(11) -0.0043(12)
C16 0.0459(16) 0.075(2) 0.0430(15) 0.0007(15) 0.0113(12) -0.0049(14)
C17 0.0470(17) 0.087(2) 0.0398(15) -0.0082(16) 0.0119(12) -0.0073(15)
C18 0.0380(15) 0.075(2) 0.0444(15) -0.0025(15) 0.0122(12) -0.0032(13)
C19 0.0478(17) 0.074(2) 0.0424(15) -0.0042(15) 0.0164(12) -0.0048(14)
C20 0.0524(18) 0.069(2) 0.0514(17) -0.0060(16) 0.0211(14) -0.0019(14)
C21 0.0551(19) 0.080(2) 0.0581(19) -0.0036(18) 0.0218(15) 0.0006(16)
C22 0.067(2) 0.071(2) 0.0514(17) -0.0065(16) 0.0262(15) -0.0043(16)
C23 0.0536(18) 0.077(2) 0.0471(16) -0.0138(16) 0.0152(14) -0.0095(15)
C24 0.0514(18) 0.078(2) 0.0436(15) -0.0078(16) 0.0157(13) -0.0054(15)
C25 0.0491(18) 0.073(2) 0.076(2) -0.0037(19) 0.0169(16) 0.0021(15)
C26 0.076(2) 0.075(2) 0.065(2) -0.0075(19) 0.0277(18) -0.0047(18)
C27 0.0487(18) 0.084(2) 0.064(2) -0.0094(19) 0.0104(15) -0.0082(16)
C28 0.0395(14) 0.0651(18) 0.0395(14) 0.0015(14) 0.0065(11) -0.0020(12)
C29 0.0445(16) 0.076(2) 0.0405(14) -0.0019(15) 0.0135(12) -0.0005(14)
C30 0.0477(17) 0.076(2) 0.0506(17) 0.0015(16) 0.0213(13) -0.0057(14)
C31 0.0506(17) 0.071(2) 0.0481(16) 0.0058(15) 0.0144(13) -0.0034(14)
C32 0.0421(15) 0.0688(19) 0.0396(14) 0.0016(14) 0.0075(12) -0.0011(13)
C33 0.0384(14) 0.0671(18) 0.0348(13) 0.0015(13) 0.0062(11) -0.0038(12)
C34 0.0449(16) 0.0632(18) 0.0497(16) 0.0055(15) 0.0125(13) 0.0022(13)
C35 0.0511(18) 0.073(2) 0.0584(18) -0.0059(17) 0.0200(15) -0.0063(15)
C36 0.059(2) 0.077(2) 0.0562(18) 0.0096(18) 0.0164(15) 0.0056(16)
C37 0.0384(15) 0.069(2) 0.0435(15) 0.0015(14) 0.0065(12) 0.0007(13)
C38 0.0349(14) 0.0705(19) 0.0371(13) -0.0003(14) 0.0073(11) 0.0030(12)
C39 0.0379(14) 0.0733(19) 0.0368(13) -0.0029(14) 0.0090(11) -0.0013(13)
C40 0.0374(15) 0.081(2) 0.0521(17) -0.0057(16) 0.0139(12) -0.0030(14)
C41 0.0388(15) 0.075(2) 0.0523(17) -0.0026(16) 0.0106(13) 0.0044(13)
C42 0.0423(16) 0.070(2) 0.0519(16) -0.0023(16) 0.0099(13) 0.0029(13)
C43 0.0324(14) 0.078(2) 0.0460(15) -0.0043(15) 0.0124(11) -0.0029(13)
C44 0.0376(14) 0.0676(19) 0.0451(15) -0.0091(14) 0.0123(11) -0.0050(12)
C45 0.0506(17) 0.072(2) 0.0474(16) -0.0096(16) 0.0158(13) -0.0106(14)
C46 0.0596(19) 0.077(2) 0.0448(16) -0.0044(16) 0.0189(14) -0.0117(16)
C47 0.0420(15) 0.074(2) 0.0437(15) -0.0063(15) 0.0144(12) -0.0094(13)
C48 0.0531(18) 0.073(2) 0.0427(15) -0.0095(15) 0.0180(13) -0.0080(15)
C49 0.0555(19) 0.077(2) 0.0545(18) -0.0060(17) 0.0225(15) -0.0086(16)
C50 0.068(2) 0.074(2) 0.062(2) -0.0089(18) 0.0283(17) -0.0150(17)
C51 0.083(3) 0.071(2) 0.0518(18) -0.0006(17) 0.0299(17) -0.0063(18)
C52 0.069(2) 0.082(2) 0.0442(16) 0.0008(17) 0.0211(15) 0.0006(17)
C53 0.062(2) 0.076(2) 0.0422(15) -0.0022(16) 0.0220(14) -0.0094(16)
C54 0.054(2) 0.084(2) 0.082(2) -0.009(2) 0.0199(18) -0.0107(17)
C55 0.109(3) 0.082(3) 0.070(2) -0.008(2) 0.036(2) -0.011(2)
C56 0.057(2) 0.091(3) 0.0506(18) 0.0040(18) 0.0114(15) -0.0105(17)
C57 0.0348(14) 0.0705(19) 0.0453(15) -0.0021(15) 0.0108(11) -0.0022(12)
C58 0.0458(16) 0.075(2) 0.0456(16) 0.0004(16) 0.0101(13) -0.0044(14)
C59 0.0507(18) 0.089(2) 0.0405(15) -0.0015(17) 0.0127(13) -0.0023(16)
C60 0.0366(15) 0.085(2) 0.0456(15) -0.0055(16) 0.0138(12) -0.0044(14)
C61 0.0385(15) 0.086(2) 0.0458(16) -0.0120(16) 0.0106(12) -0.0025(14)
C62 0.0431(17) 0.089(2) 0.0579(19) -0.0127(18) 0.0144(14) -0.0053(15)
C63 0.0463(18) 0.093(3) 0.071(2) -0.024(2) 0.0194(16) -0.0129(17)
C64 0.0442(18) 0.101(3) 0.063(2) -0.027(2) 0.0085(15) -0.0038(17)
C65 0.0452(18) 0.113(3) 0.0440(16) -0.0179(19) 0.0077(13) 0.0083(18)
C66 0.0412(16) 0.094(2) 0.0402(15) -0.0063(16) 0.0076(12) 0.0016(15)
C67 0.0537(19) 0.087(2) 0.069(2) -0.017(2) 0.0281(16) -0.0136(17)
C68 0.056(2) 0.124(4) 0.085(3) -0.045(3) 0.015(2) -0.010(2)
C69 0.0534(19) 0.102(3) 0.0509(18) -0.0073(19) 0.0185(15) -0.0029(18)
C70 0.0585(19) 0.068(2) 0.0443(16) -0.0094(15) 0.0184(14) 0.0000(15)
C71 0.068(2) 0.075(2) 0.0495(17) -0.0016(17) 0.0163(15) -0.0037(17)
C72 0.080(3) 0.082(3) 0.0519(18) 0.0039(19) 0.0169(17) 0.0096(19)
C73 0.092(3) 0.075(2) 0.0521(19) -0.0080(18) 0.0198(18) -0.020(2)
C74 0.074(2) 0.072(2) 0.0561(19) -0.0059(18) 0.0129(17) -0.0134(18)
C75 0.061(2) 0.080(2) 0.0524(18) -0.0091(18) 0.0189(15) -0.0114(16)
C76 0.131(5) 0.091(3) 0.086(3) 0.013(3) -0.019(3) -0.014(3)
K1 0.0370(3) 0.0809(5) 0.0438(3) 0.0013(3) 0.0104(2) -0.0009(3)
O3 0.0457(11) 0.0739(14) 0.0523(11) -0.0086(11) 0.0152(9) -0.0100(10)
O4 0.0430(11) 0.0828(15) 0.0479(11) -0.0026(11) 0.0111(9) -0.0019(10)
O5 0.0440(11) 0.0770(14) 0.0479(11) 0.0004(11) 0.0143(9) -0.0003(10)
O6 0.0499(12) 0.0773(14) 0.0475(11) -0.0010(11) 0.0157(9) -0.0073(10)
O7 0.0369(11) 0.0877(16) 0.0488(11) 0.0060(11) 0.0108(9) 0.0045(10)
O8 0.0425(11) 0.0869(16) 0.0512(12) 0.0070(12) 0.0157(9) 0.0040(10)
N6 0.0388(13) 0.0782(17) 0.0447(13) 0.0034(13) 0.0127(10) 0.0005(11)
N7 0.0450(14) 0.0800(18) 0.0474(14) 0.0024(14) 0.0141(11) -0.0006(12)
C77 0.0430(16) 0.078(2) 0.0549(17) 0.0023(16) 0.0203(13) -0.0016(14)
C78 0.0404(16) 0.071(2) 0.0635(19) 0.0019(17) 0.0175(14) -0.0034(13)
C79 0.0445(17) 0.077(2) 0.0604(19) -0.0155(17) 0.0141(14) -0.0092(14)
C80 0.0443(17) 0.086(2) 0.0526(17) -0.0115(17) 0.0099(13) -0.0055(15)
C81 0.0558(19) 0.084(2) 0.0440(16) -0.0010(16) 0.0107(14) -0.0020(16)
C82 0.060(2) 0.081(2) 0.0458(16) -0.0042(16) 0.0207(14) -0.0033(16)
C83 0.0486(18) 0.090(2) 0.0496(17) 0.0127(17) 0.0181(14) 0.0040(16)
C84 0.0502(18) 0.096(3) 0.0456(16) 0.0112(18) 0.0129(14) 0.0124(16)
C85 0.0372(15) 0.085(2) 0.0540(17) 0.0091(17) 0.0067(13) 0.0064(14)
C86 0.0361(15) 0.081(2) 0.0594(18) 0.0015(17) 0.0103(13) 0.0052(14)
C87 0.0477(18) 0.090(2) 0.0567(18) 0.0009(18) 0.0198(14) 0.0052(16)
C88 0.0453(17) 0.094(3) 0.0569(18) 0.0019(19) 0.0208(14) -0.0006(16)
C89 0.0430(16) 0.086(2) 0.0436(15) 0.0012(16) 0.0139(12) 0.0025(14)
C90 0.0432(16) 0.089(2) 0.0490(16) -0.0035(17) 0.0169(13) -0.0009(15)
C91 0.0478(17) 0.077(2) 0.0499(17) 0.0011(16) 0.0098(13) 0.0012(14)
C92 0.0497(17) 0.070(2) 0.0517(17) 0.0010(16) 0.0110(13) -0.0056(14)
C93 0.0499(18) 0.087(2) 0.0534(17) 0.0025(18) 0.0185(14) -0.0052(16)
C94 0.0507(18) 0.085(2) 0.0482(16) 0.0065(17) 0.0180(14) -0.0031(15)

loop_
_atom_type_symbol
_atom_type_description
_atom_type_scat_dispersion_real
_atom_type_scat_dispersion_imag
_atom_type_scat_source
C C 0.0181 0.0091 'International Tables Vol C Tables 4.2.6.8 and 6.1.1.4'
H H 0.0000 0.0000 'International Tables Vol C Tables 4.2.6.8 and 6.1.1.4'
Cu Cu -1.9646 0.5888 'International Tables Vol C Tables 4.2.6.8 and 6.1.1.4'
K K 0.3868 1.0657 'International Tables Vol C Tables 4.2.6.8 and 6.1.1.4'
N N 0.0311 0.0180 'International Tables Vol C Tables 4.2.6.8 and 6.1.1.4'
O O 0.0492 0.0322 'International Tables Vol C Tables 4.2.6.8 and 6.1.1.4'

loop_
_geom_angle_atom_site_label_1
_geom_angle_atom_site_label_2
_geom_angle_atom_site_label_3
_geom_angle
N5 Cu1 N1 149.67(10)
N5 Cu1 N2 114.69(10)
N1 Cu1 N2 90.38(10)
N5 Cu1 Cu2 38.26(9)
N1 Cu1 Cu2 121.77(7)
N2 Cu1 Cu2 104.51(7)
N5 Cu2 N4 149.32(10)
N5 Cu2 N3 117.41(11)
N4 Cu2 N3 89.99(10)
N5 Cu2 Cu1 38.36(8)
N4 Cu2 Cu1 123.10(7)
N3 Cu2 Cu1 108.09(7)
C38 O1 C33 118.9(2)
C73 O2 C76 117.2(4)
C5 N1 C2 107.1(3)
C5 N1 Cu1 134.1(2)
C2 N1 Cu1 116.39(19)
C18 N2 C15 107.6(3)
C18 N2 Cu1 127.1(2)
C15 N2 Cu1 113.10(18)
C47 N3 C44 107.2(3)
C47 N3 Cu2 130.6(2)
C44 N3 Cu2 117.25(19)
C60 N4 C57 106.3(3)
C60 N4 Cu2 134.6(2)
C57 N4 Cu2 116.74(19)
C70 N5 Cu2 127.4(2)
C70 N5 Cu1 129.0(2)
Cu2 N5 Cu1 103.38(14)
C15 C1 C2 126.4(3)
C15 C1 C28 118.9(3)
C2 C1 C28 114.4(3)
N1 C2 C1 124.5(3)
N1 C2 C3 108.5(3)
C1 C2 C3 126.3(3)
C4 C3 C2 107.0(3)
C4 C3 H3 126.5
C2 C3 H3 126.5
C3 C4 C5 107.4(3)
C3 C4 H4 126.3
C5 C4 H4 126.3
N1 C5 C4 110.0(3)
N1 C5 C6 124.6(3)
C4 C5 C6 125.2(3)
C11 C6 C7 118.7(3)
C11 C6 C5 120.6(3)
C7 C6 C5 120.5(3)
C8 C7 C6 119.8(3)
C8 C7 C12 118.4(3)
C6 C7 C12 121.9(3)
C7 C8 C9 122.6(3)
C7 C8 H8 118.7
C9 C8 H8 118.7
C8 C9 C10 117.5(3)
C8 C9 C13 120.7(4)
C10 C9 C13 121.8(4)
C9 C10 C11 122.4(4)
C9 C10 H10 118.8
C11 C10 H10 118.8
C10 C11 C6 118.9(3)
C10 C11 C14 118.5(3)
C6 C11 C14 122.5(3)
C7 C12 H12A 109.5
C7 C12 H12B 109.5
H12A C12 H12B 109.5
C7 C12 H12C 109.5
H12A C12 H12C 109.5
H12B C12 H12C 109.5
C9 C13 H13A 109.5
C9 C13 H13B 109.5
H13A C13 H13B 109.5
C9 C13 H13C 109.5
H13A C13 H13C 109.5
H13B C13 H13C 109.5
C11 C14 H14A 109.5
C11 C14 H14B 109.5
H14A C14 H14B 109.5
C11 C14 H14C 109.5
H14A C14 H14C 109.5
H14B C14 H14C 109.5
N2 C15 C1 123.2(3)
N2 C15 C16 108.1(3)
C1 C15 C16 128.6(3)
C17 C16 C15 106.5(3)
C17 C16 H16 126.7
C15 C16 H16 126.7
C16 C17 C18 107.5(3)
C16 C17 H17 126.3
C18 C17 H17 126.3
N2 C18 C17 110.3(3)
N2 C18 C19 120.0(3)
C17 C18 C19 129.7(3)
C20 C19 C24 119.1(3)
C20 C19 C18 120.7(3)
C24 C19 C18 120.0(3)
C21 C20 C19 119.0(3)
C21 C20 C25 119.6(3)
C19 C20 C25 121.4(3)
C22 C21 C20 122.3(3)
C22 C21 H21 118.9
C20 C21 H21 118.9
C23 C22 C21 117.3(3)
C23 C22 C26 120.7(3)
C21 C22 C26 121.8(3)
C24 C23 C22 122.4(3)
C24 C23 H23 118.8
C22 C23 H23 118.8
C23 C24 C19 119.8(3)
C23 C24 C27 119.9(3)
C19 C24 C27 120.3(3)
C20 C25 H25A 109.5
C20 C25 H25B 109.5
H25A C25 H25B 109.5
C20 C25 H25C 109.5
H25A C25 H25C 109.5
H25B C25 H25C 109.5
C22 C26 H26A 109.5
C22 C26 H26B 109.5
H26A C26 H26B 109.5
C22 C26 H26C 109.5
H26A C26 H26C 109.5
H26B C26 H26C 109.5
C24 C27 H27A 109.5
C24 C27 H27B 109.5
H27A C27 H27B 109.5
C24 C27 H27C 109.5
H27A C27 H27C 109.5
H27B C27 H27C 109.5
C29 C28 C33 118.1(3)
C29 C28 C1 119.3(3)
C33 C28 C1 122.3(3)
C30 C29 C28 120.3(3)
C30 C29 H29 119.9
C28 C29 H29 119.9
C31 C30 C29 120.3(3)
C31 C30 H30 119.9
C29 C30 H30 119.9
C30 C31 C32 121.0(3)
C30 C31 H31 119.5
C32 C31 H31 119.5
C33 C32 C31 117.4(3)
C33 C32 C34 122.3(3)
C31 C32 C34 120.2(3)
O1 C33 C32 123.2(3)
O1 C33 C28 114.0(3)
C32 C33 C28 122.8(3)
C37 C34 C32 110.0(3)
C37 C34 C35 110.6(3)
C32 C34 C35 109.1(3)
C37 C34 C36 109.0(3)
C32 C34 C36 109.1(3)
C35 C34 C36 109.0(3)
C34 C35 H35A 109.5
C34 C35 H35B 109.5
H35A C35 H35B 109.5
C34 C35 H35C 109.5
H35A C35 H35C 109.5
H35B C35 H35C 109.5
C34 C36 H36A 109.5
C34 C36 H36B 109.5
H36A C36 H36B 109.5
C34 C36 H36C 109.5
H36A C36 H36C 109.5
H36B C36 H36C 109.5
C38 C37 C42 117.2(3)
C38 C37 C34 122.0(3)
C42 C37 C34 120.8(3)
O1 C38 C37 123.2(3)
O1 C38 C39 113.7(3)
C37 C38 C39 123.1(3)
C40 C39 C38 117.0(3)
C40 C39 C43 121.7(3)
C38 C39 C43 120.7(3)
C41 C40 C39 121.0(3)
C41 C40 H40 119.5
C39 C40 H40 119.5
C40 C41 C42 120.6(3)
C40 C41 H41 119.7
C42 C41 H41 119.7
C41 C42 C37 121.0(3)
C41 C42 H42 119.5
C37 C42 H42 119.5
C44 C43 C57 126.6(3)
C44 C43 C39 119.8(3)
C57 C43 C39 113.2(3)
N3 C44 C43 122.7(3)
N3 C44 C45 108.4(3)
C43 C44 C45 128.7(3)
C46 C45 C44 106.6(3)
C46 C45 H45 126.7
C44 C45 H45 126.7
C45 C46 C47 107.3(3)
C45 C46 H46 126.3
C47 C46 H46 126.3
N3 C47 C46 110.5(3)
N3 C47 C48 121.8(3)
C46 C47 C48 127.7(3)
C53 C48 C49 119.1(3)
C53 C48 C47 120.0(3)
C49 C48 C47 120.9(3)
C50 C49 C48 118.8(3)
C50 C49 C54 120.3(3)
C48 C49 C54 120.9(3)
C51 C50 C49 123.0(3)
C51 C50 H50 118.5
C49 C50 H50 118.5
C50 C51 C52 116.5(4)
C50 C51 C55 121.8(4)
C52 C51 C55 121.8(4)
C53 C52 C51 123.0(4)
C53 C52 H52 118.5
C51 C52 H52 118.5
C52 C53 C48 119.6(3)
C52 C53 C56 120.1(3)
C48 C53 C56 120.3(3)
C49 C54 H54A 109.5
C49 C54 H54B 109.5
H54A C54 H54B 109.5
C49 C54 H54C 109.5
H54A C54 H54C 109.5
H54B C54 H54C 109.5
C51 C55 H55A 109.5
C51 C55 H55B 109.5
H55A C55 H55B 109.5
C51 C55 H55C 109.5
H55A C55 H55C 109.5
H55B C55 H55C 109.5
C53 C56 H56A 109.5
C53 C56 H56B 109.5
H56A C56 H56B 109.5
C53 C56 H56C 109.5
H56A C56 H56C 109.5
H56B C56 H56C 109.5
N4 C57 C43 124.2(3)
N4 C57 C58 109.3(3)
C43 C57 C58 125.3(3)
C59 C58 C57 107.3(3)
C59 C58 H58 126.4
C57 C58 H58 126.4
C58 C59 C60 106.4(3)
C58 C59 H59 126.8
C60 C59 H59 126.8
N4 C60 C59 110.6(3)
N4 C60 C61 124.3(3)
C59 C60 C61 124.8(3)
C62 C61 C66 119.1(3)
C62 C61 C60 121.4(3)
C66 C61 C60 119.4(3)
C63 C62 C61 119.0(3)
C63 C62 C67 119.2(3)
C61 C62 C67 121.8(3)
C62 C63 C64 122.8(4)
C62 C63 H63 118.6
C64 C63 H63 118.6
C65 C64 C63 118.0(3)
C65 C64 C68 121.6(4)
C63 C64 C68 120.4(4)
C64 C65 C66 122.2(3)
C64 C65 H65 118.9
C66 C65 H65 118.9
C65 C66 C61 118.9(3)
C65 C66 C69 119.2(3)
C61 C66 C69 121.8(3)
C62 C67 H67A 109.5
C62 C67 H67B 109.5
H67A C67 H67B 109.5
C62 C67 H67C 109.5
H67A C67 H67C 109.5
H67B C67 H67C 109.5
C64 C68 H68A 109.5
C64 C68 H68B 109.5
H68A C68 H68B 109.5
C64 C68 H68C 109.5
H68A C68 H68C 109.5
H68B C68 H68C 109.5
C66 C69 H69A 109.5
C66 C69 H69B 109.5
H69A C69 H69B 109.5
C66 C69 H69C 109.5
H69A C69 H69C 109.5
H69B C69 H69C 109.5
N5 C70 C71 123.6(3)
N5 C70 C75 122.5(3)
C71 C70 C75 113.9(3)
C72 C71 C70 122.8(4)
C72 C71 H71 118.6
C70 C71 H71 118.6
C71 C72 C73 119.7(4)
C71 C72 H72 120.1
C73 C72 H72 120.1
O2 C73 C74 115.9(4)
O2 C73 C72 124.0(4)
C74 C73 C72 120.1(4)
C75 C74 C73 119.8(4)
C75 C74 H74 120.1
C73 C74 H74 120.1
C74 C75 C70 123.6(4)
C74 C75 H75 118.2
C70 C75 H75 118.2
O2 C76 H76A 109.5
O2 C76 H76B 109.5
H76A C76 H76B 109.5
O2 C76 H76C 109.5
H76A C76 H76C 109.5
H76B C76 H76C 109.5
O3 K1 O7 99.96(7)
O3 K1 O4 61.33(6)
O7 K1 O4 128.24(8)
O3 K1 O8 138.41(8)
O7 K1 O8 60.60(6)
O4 K1 O8 100.25(7)
O3 K1 O6 122.03(7)
O7 K1 O6 131.57(7)
O4 K1 O6 94.93(7)
O8 K1 O6 94.87(7)
O3 K1 O5 94.69(6)
O7 K1 O5 95.07(7)
O4 K1 O5 131.66(7)
O8 K1 O5 121.69(7)
O6 K1 O5 61.21(6)
O3 K1 N7 120.87(7)
O7 K1 N7 119.95(7)
O4 K1 N7 59.79(7)
O8 K1 N7 59.62(7)
O6 K1 N7 59.55(7)
O5 K1 N7 120.49(8)
O3 K1 N6 59.54(7)
O7 K1 N6 60.35(6)
O4 K1 N6 120.68(7)
O8 K1 N6 120.60(7)
O6 K1 N6 119.70(7)
O5 K1 N6 58.75(7)
N7 K1 N6 179.24(8)
C79 O3 C78 112.3(3)
C79 O3 K1 113.73(17)
C78 O3 K1 116.43(17)
C81 O4 C80 112.1(2)
C81 O4 K1 118.13(19)
C80 O4 K1 110.62(17)
C91 O5 C90 111.9(2)
C91 O5 K1 111.53(17)
C90 O5 K1 117.7(2)
C92 O6 C93 111.6(2)
C92 O6 K1 111.97(18)
C93 O6 K1 116.7(2)
C84 O7 C85 111.3(2)
C84 O7 K1 116.03(19)
C85 O7 K1 112.69(18)
C86 O8 C87 111.4(3)
C86 O8 K1 113.45(17)
C87 O8 K1 114.96(18)
C89 N6 C83 110.9(3)
C89 N6 C77 109.4(2)
C83 N6 C77 110.3(3)
C89 N6 K1 110.39(18)
C83 N6 K1 106.96(17)
C77 N6 K1 108.86(17)
C94 N7 C82 110.4(3)
C94 N7 C88 109.5(3)
C82 N7 C88 109.9(3)
C94 N7 K1 109.20(18)
C82 N7 K1 108.39(18)
C88 N7 K1 109.39(19)
N6 C77 C78 113.3(2)
N6 C77 H77A 108.9
C78 C77 H77A 108.9
N6 C77 H77B 108.9
C78 C77 H77B 108.9
H77A C77 H77B 107.7
O3 C78 C77 108.4(3)
O3 C78 H78A 110.0
C77 C78 H78A 110.0
O3 C78 H78B 110.0
C77 C78 H78B 110.0
H78A C78 H78B 108.4
O3 C79 C80 108.8(3)
O3 C79 H79A 109.9
C80 C79 H79A 109.9
O3 C79 H79B 109.9
C80 C79 H79B 109.9
H79A C79 H79B 108.3
O4 C80 C79 108.6(3)
O4 C80 H80A 110.0
C79 C80 H80A 110.0
O4 C80 H80B 110.0
C79 C80 H80B 110.0
H80A C80 H80B 108.3
O4 C81 C82 108.8(3)
O4 C81 H81A 109.9
C82 C81 H81A 109.9
O4 C81 H81B 109.9
C82 C81 H81B 109.9
H81A C81 H81B 108.3
N7 C82 C81 114.0(3)
N7 C82 H82A 108.8
C81 C82 H82A 108.8
N7 C82 H82B 108.8
C81 C82 H82B 108.8
H82A C82 H82B 107.6
N6 C83 C84 113.0(3)
N6 C83 H83A 109.0
C84 C83 H83A 109.0
N6 C83 H83B 109.0
C84 C83 H83B 109.0
H83A C83 H83B 107.8
O7 C84 C83 108.9(3)
O7 C84 H84A 109.9
C83 C84 H84A 109.9
O7 C84 H84B 109.9
C83 C84 H84B 109.9
H84A C84 H84B 108.3
O7 C85 C86 108.1(3)
O7 C85 H85A 110.1
C86 C85 H85A 110.1
O7 C85 H85B 110.1
C86 C85 H85B 110.1
H85A C85 H85B 108.4
O8 C86 C85 108.7(3)
O8 C86 H86A 109.9
C85 C86 H86A 109.9
O8 C86 H86B 109.9
C85 C86 H86B 109.9
H86A C86 H86B 108.3
O8 C87 C88 108.6(3)
O8 C87 H87A 110.0
C88 C87 H87A 110.0
O8 C87 H87B 110.0
C88 C87 H87B 110.0
H87A C87 H87B 108.4
N7 C88 C87 113.1(3)
N7 C88 H88A 109.0
C87 C88 H88A 109.0
N7 C88 H88B 109.0
C87 C88 H88B 109.0
H88A C88 H88B 107.8
N6 C89 C90 113.4(3)
N6 C89 H89A 108.9
C90 C89 H89A 108.9
N6 C89 H89B 108.9
C90 C89 H89B 108.9
H89A C89 H89B 107.7
O5 C90 C89 108.4(3)
O5 C90 H90A 110.0
C89 C90 H90A 110.0
O5 C90 H90B 110.0
C89 C90 H90B 110.0
H90A C90 H90B 108.4
O5 C91 C92 109.6(3)
O5 C91 H91A 109.7
C92 C91 H91A 109.7
O5 C91 H91B 109.7
C92 C91 H91B 109.7
H91A C91 H91B 108.2
O6 C92 C91 108.6(3)
O6 C92 H92A 110.0
C91 C92 H92A 110.0
O6 C92 H92B 110.0
C91 C92 H92B 110.0
H92A C92 H92B 108.3
O6 C93 C94 108.0(3)
O6 C93 H93A 110.1
C94 C93 H93A 110.1
O6 C93 H93B 110.1
C94 C93 H93B 110.1
H93A C93 H93B 108.4
N7 C94 C93 114.0(3)
N7 C94 H94A 108.8
C93 C94 H94A 108.8
N7 C94 H94B 108.8
C93 C94 H94B 108.8
H94A C94 H94B 107.7

loop_
_geom_bond_atom_site_label_1
_geom_bond_atom_site_label_2
_geom_bond_distance
Cu1 N5 1.852(3)
Cu1 N1 1.959(3)
Cu1 N2 2.058(2)
Cu1 Cu2 2.9031(6)
Cu2 N5 1.848(3)
Cu2 N4 1.972(3)
Cu2 N3 2.038(2)
O1 C38 1.373(3)
O1 C33 1.380(3)
O2 C73 1.382(5)
O2 C76 1.408(6)
N1 C5 1.345(4)
N1 C2 1.398(4)
N2 C18 1.332(4)
N2 C15 1.392(4)
N3 C47 1.328(4)
N3 C44 1.388(4)
N4 C60 1.346(4)
N4 C57 1.392(4)
N5 C70 1.318(4)
C1 C15 1.399(4)
C1 C2 1.403(4)
C1 C28 1.503(4)
C2 C3 1.429(4)
C3 C4 1.362(4)
C3 H3 0.9500
C4 C5 1.428(5)
C4 H4 0.9500
C5 C6 1.476(4)
C6 C11 1.404(5)
C6 C7 1.415(4)
C7 C8 1.374(5)
C7 C12 1.501(5)
C8 C9 1.380(5)
C8 H8 0.9500
C9 C10 1.385(6)
C9 C13 1.517(6)
C10 C11 1.399(5)
C10 H10 0.9500
C11 C14 1.515(5)
C12 H12A 0.9800
C12 H12B 0.9800
C12 H12C 0.9800
C13 H13A 0.9800
C13 H13B 0.9800
C13 H13C 0.9800
C14 H14A 0.9800
C14 H14B 0.9800
C14 H14C 0.9800
C15 C16 1.438(4)
C16 C17 1.362(5)
C16 H16 0.9500
C17 C18 1.419(5)
C17 H17 0.9500
C18 C19 1.493(5)
C19 C20 1.405(5)
C19 C24 1.406(5)
C20 C21 1.395(5)
C20 C25 1.508(5)
C21 C22 1.391(5)
C21 H21 0.9500
C22 C23 1.390(5)
C22 C26 1.508(5)
C23 C24 1.376(5)
C23 H23 0.9500
C24 C27 1.505(5)
C25 H25A 0.9800
C25 H25B 0.9800
C25 H25C 0.9800
C26 H26A 0.9800
C26 H26B 0.9800
C26 H26C 0.9800
C27 H27A 0.9800
C27 H27B 0.9800
C27 H27C 0.9800
C28 C29 1.393(4)
C28 C33 1.400(4)
C29 C30 1.386(5)
C29 H29 0.9500
C30 C31 1.385(5)
C30 H30 0.9500
C31 C32 1.401(4)
C31 H31 0.9500
C32 C33 1.380(5)
C32 C34 1.531(4)
C34 C37 1.527(4)
C34 C35 1.533(5)
C34 C36 1.537(4)
C35 H35A 0.9800
C35 H35B 0.9800
C35 H35C 0.9800
C36 H36A 0.9800
C36 H36B 0.9800
C36 H36C 0.9800
C37 C38 1.393(5)
C37 C42 1.401(4)
C38 C39 1.409(4)
C39 C40 1.405(4)
C39 C43 1.492(5)
C40 C41 1.373(5)
C40 H40 0.9500
C41 C42 1.388(5)
C41 H41 0.9500
C42 H42 0.9500
C43 C44 1.393(4)
C43 C57 1.410(4)
C44 C45 1.425(4)
C45 C46 1.359(5)
C45 H45 0.9500
C46 C47 1.412(5)
C46 H46 0.9500
C47 C48 1.494(5)
C48 C53 1.394(5)
C48 C49 1.408(5)
C49 C50 1.387(5)
C49 C54 1.510(5)
C50 C51 1.384(6)
C50 H50 0.9500
C51 C52 1.386(5)
C51 C55 1.485(6)
C52 C53 1.377(5)
C52 H52 0.9500
C53 C56 1.521(5)
C54 H54A 0.9800
C54 H54B 0.9800
C54 H54C 0.9800
C55 H55A 0.9800
C55 H55B 0.9800
C55 H55C 0.9800
C56 H56A 0.9800
C56 H56B 0.9800
C56 H56C 0.9800
C57 C58 1.419(5)
C58 C59 1.365(5)
C58 H58 0.9500
C59 C60 1.432(5)
C59 H59 0.9500
C60 C61 1.473(5)
C61 C62 1.412(5)
C61 C66 1.418(4)
C62 C63 1.379(5)
C62 C67 1.512(5)
C63 C64 1.384(5)
C63 H63 0.9500
C64 C65 1.376(6)
C64 C68 1.509(5)
C65 C66 1.393(5)
C65 H65 0.9500
C66 C69 1.512(5)
C67 H67A 0.9800
C67 H67B 0.9800
C67 H67C 0.9800
C68 H68A 0.9800
C68 H68B 0.9800
C68 H68C 0.9800
C69 H69A 0.9800
C69 H69B 0.9800
C69 H69C 0.9800
C70 C71 1.428(5)
C70 C75 1.439(5)
C71 C72 1.393(5)
C71 H71 0.9500
C72 C73 1.395(6)
C72 H72 0.9500
C73 C74 1.388(6)
C74 C75 1.369(5)
C74 H74 0.9500
C75 H75 0.9500
C76 H76A 0.9800
C76 H76B 0.9800
C76 H76C 0.9800
K1 O3 2.788(2)
K1 O7 2.811(2)
K1 O4 2.818(2)
K1 O8 2.823(2)
K1 O6 2.823(2)
K1 O5 2.833(2)
K1 N7 3.064(3)
K1 N6 3.078(2)
O3 C79 1.426(4)
O3 C78 1.431(4)
O4 C81 1.419(4)
O4 C80 1.430(4)
O5 C91 1.411(4)
O5 C90 1.438(4)
O6 C92 1.424(4)
O6 C93 1.436(4)
O7 C84 1.424(4)
O7 C85 1.426(4)
O8 C86 1.416(4)
O8 C87 1.428(4)
N6 C89 1.464(4)
N6 C83 1.471(4)
N6 C77 1.473(4)
N7 C94 1.466(5)
N7 C82 1.468(4)
N7 C88 1.477(4)
C77 C78 1.496(5)
C77 H77A 0.9900
C77 H77B 0.9900
C78 H78A 0.9900
C78 H78B 0.9900
C79 C80 1.484(5)
C79 H79A 0.9900
C79 H79B 0.9900
C80 H80A 0.9900
C80 H80B 0.9900
C81 C82 1.506(5)
C81 H81A 0.9900
C81 H81B 0.9900
C82 H82A 0.9900
C82 H82B 0.9900
C83 C84 1.506(5)
C83 H83A 0.9900
C83 H83B 0.9900
C84 H84A 0.9900
C84 H84B 0.9900
C85 C86 1.495(5)
C85 H85A 0.9900
C85 H85B 0.9900
C86 H86A 0.9900
C86 H86B 0.9900
C87 C88 1.496(5)
C87 H87A 0.9900
C87 H87B 0.9900
C88 H88A 0.9900
C88 H88B 0.9900
C89 C90 1.494(5)
C89 H89A 0.9900
C89 H89B 0.9900
C90 H90A 0.9900
C90 H90B 0.9900
C91 C92 1.494(4)
C91 H91A 0.9900
C91 H91B 0.9900
C92 H92A 0.9900
C92 H92B 0.9900
C93 C94 1.500(5)
C93 H93A 0.9900
C93 H93B 0.9900
C94 H94A 0.9900
C94 H94B 0.9900

loop_
_geom_torsion_atom_site_label_1
_geom_torsion_atom_site_label_2
_geom_torsion_atom_site_label_3
_geom_torsion_atom_site_label_4
_geom_torsion
N4 Cu2 N5 C70 118.2(3)
N3 Cu2 N5 C70 -90.9(3)
Cu1 Cu2 N5 C70 -175.7(3)
N4 Cu2 N5 Cu1 -66.1(2)
N3 Cu2 N5 Cu1 84.75(14)
N1 Cu1 N5 C70 114.5(3)
N2 Cu1 N5 C70 -102.3(3)
Cu2 Cu1 N5 C70 175.6(3)
N1 Cu1 N5 Cu2 -61.1(3)
N2 Cu1 N5 Cu2 82.10(13)
C5 N1 C2 C1 -169.0(3)
Cu1 N1 C2 C1 26.3(3)
C5 N1 C2 C3 2.4(3)
Cu1 N1 C2 C3 -162.29(18)
C15 C1 C2 N1 5.7(4)
C28 C1 C2 N1 179.3(2)
C15 C1 C2 C3 -164.2(3)
C28 C1 C2 C3 9.4(4)
N1 C2 C3 C4 -1.8(3)
C1 C2 C3 C4 169.4(3)
C2 C3 C4 C5 0.6(3)
C2 N1 C5 C4 -2.1(3)
Cu1 N1 C5 C4 158.7(2)
C2 N1 C5 C6 171.9(3)
Cu1 N1 C5 C6 -27.3(4)
C3 C4 C5 N1 1.0(3)
C3 C4 C5 C6 -173.0(3)
N1 C5 C6 C11 -49.6(4)
C4 C5 C6 C11 123.5(3)
N1 C5 C6 C7 135.7(3)
C4 C5 C6 C7 -51.2(4)
C11 C6 C7 C8 -3.0(5)
C5 C6 C7 C8 171.8(3)
C11 C6 C7 C12 177.5(3)
C5 C6 C7 C12 -7.7(5)
C6 C7 C8 C9 1.4(6)
C12 C7 C8 C9 -179.1(4)
C7 C8 C9 C10 0.7(6)
C7 C8 C9 C13 -178.8(4)
C8 C9 C10 C11 -1.2(6)
C13 C9 C10 C11 178.4(4)
C9 C10 C11 C6 -0.4(6)
C9 C10 C11 C14 -178.7(4)
C7 C6 C11 C10 2.5(5)
C5 C6 C11 C10 -172.3(3)
C7 C6 C11 C14 -179.3(3)
C5 C6 C11 C14 5.9(5)
C18 N2 C15 C1 178.6(3)
Cu1 N2 C15 C1 -36.0(3)
C18 N2 C15 C16 0.3(3)
Cu1 N2 C15 C16 145.68(19)
C2 C1 C15 N2 1.4(4)
C28 C1 C15 N2 -171.9(2)
C2 C1 C15 C16 179.3(3)
C28 C1 C15 C16 6.0(4)
N2 C15 C16 C17 -0.2(3)
C1 C15 C16 C17 -178.4(3)
C15 C16 C17 C18 0.1(3)
C15 N2 C18 C17 -0.3(3)
Cu1 N2 C18 C17 -139.3(2)
C15 N2 C18 C19 178.1(2)
Cu1 N2 C18 C19 39.1(4)
C16 C17 C18 N2 0.1(3)
C16 C17 C18 C19 -178.1(3)
N2 C18 C19 C20 67.9(4)
C17 C18 C19 C20 -114.1(4)
N2 C18 C19 C24 -107.4(3)
C17 C18 C19 C24 70.6(4)
C24 C19 C20 C21 2.2(4)
C18 C19 C20 C21 -173.1(3)
C24 C19 C20 C25 -178.2(3)
C18 C19 C20 C25 6.5(5)
C19 C20 C21 C22 0.5(5)
C25 C20 C21 C22 -179.1(3)
C20 C21 C22 C23 -2.3(5)
C20 C21 C22 C26 173.6(3)
C21 C22 C23 C24 1.3(5)
C26 C22 C23 C24 -174.6(3)
C22 C23 C24 C19 1.4(5)
C22 C23 C24 C27 179.0(3)
C20 C19 C24 C23 -3.2(4)
C18 C19 C24 C23 172.2(3)
C20 C19 C24 C27 179.3(3)
C18 C19 C24 C27 -5.4(4)
C15 C1 C28 C29 67.9(4)
C2 C1 C28 C29 -106.2(3)
C15 C1 C28 C33 -118.7(3)
C2 C1 C28 C33 67.2(3)
C33 C28 C29 C30 -1.9(4)
C1 C28 C29 C30 171.8(3)
C28 C29 C30 C31 -0.2(5)
C29 C30 C31 C32 1.8(5)
C30 C31 C32 C33 -1.3(5)
C30 C31 C32 C34 -179.8(3)
C38 O1 C33 C32 -3.7(4)
C38 O1 C33 C28 176.4(2)
C31 C32 C33 O1 179.2(3)
C34 C32 C33 O1 -2.3(4)
C31 C32 C33 C28 -0.9(4)
C34 C32 C33 C28 177.6(3)
C29 C28 C33 O1 -177.6(2)
C1 C28 C33 O1 8.9(4)
C29 C28 C33 C32 2.5(4)
C1 C28 C33 C32 -171.0(3)
C33 C32 C34 C37 4.4(4)
C31 C32 C34 C37 -177.2(3)
C33 C32 C34 C35 -117.1(3)
C31 C32 C34 C35 61.3(4)
C33 C32 C34 C36 123.9(3)
C31 C32 C34 C36 -57.7(4)
C32 C34 C37 C38 -0.9(4)
C35 C34 C37 C38 119.7(3)
C36 C34 C37 C38 -120.5(3)
C32 C34 C37 C42 176.1(3)
C35 C34 C37 C42 -63.3(4)
C36 C34 C37 C42 56.6(4)
C33 O1 C38 C37 7.4(4)
C33 O1 C38 C39 -171.7(2)
C42 C37 C38 O1 177.9(3)
C34 C37 C38 O1 -5.0(4)
C42 C37 C38 C39 -3.1(4)
C34 C37 C38 C39 174.1(3)
O1 C38 C39 C40 -177.7(2)
C37 C38 C39 C40 3.1(4)
O1 C38 C39 C43 11.1(4)
C37 C38 C39 C43 -168.1(3)
C38 C39 C40 C41 -1.2(4)
C43 C39 C40 C41 169.9(3)
C39 C40 C41 C42 -0.6(5)
C40 C41 C42 C37 0.7(5)
C38 C37 C42 C41 1.1(5)
C34 C37 C42 C41 -176.1(3)
C40 C39 C43 C44 70.1(4)
C38 C39 C43 C44 -119.1(3)
C40 C39 C43 C57 -103.9(3)
C38 C39 C43 C57 66.8(3)
C47 N3 C44 C43 175.1(3)
Cu2 N3 C44 C43 -27.0(4)
C47 N3 C44 C45 0.4(3)
Cu2 N3 C44 C45 158.3(2)
C57 C43 C44 N3 -5.9(5)
C39 C43 C44 N3 -179.0(2)
C57 C43 C44 C45 167.7(3)
C39 C43 C44 C45 -5.4(5)
N3 C44 C45 C46 -0.2(3)
C43 C44 C45 C46 -174.6(3)
C44 C45 C46 C47 0.0(4)
C44 N3 C47 C46 -0.4(3)
Cu2 N3 C47 C46 -154.3(2)
C44 N3 C47 C48 178.1(3)
Cu2 N3 C47 C48 24.2(4)
C45 C46 C47 N3 0.3(4)
C45 C46 C47 C48 -178.1(3)
N3 C47 C48 C53 -96.0(4)
C46 C47 C48 C53 82.3(4)
N3 C47 C48 C49 82.7(4)
C46 C47 C48 C49 -99.1(4)
C53 C48 C49 C50 -0.4(5)
C47 C48 C49 C50 -179.0(3)
C53 C48 C49 C54 179.5(3)
C47 C48 C49 C54 0.8(5)
C48 C49 C50 C51 1.6(5)
C54 C49 C50 C51 -178.2(3)
C49 C50 C51 C52 -1.5(5)
C49 C50 C51 C55 178.4(3)
C50 C51 C52 C53 0.1(5)
C55 C51 C52 C53 -179.7(3)
C51 C52 C53 C48 1.0(5)
C51 C52 C53 C56 -179.0(3)
C49 C48 C53 C52 -0.9(4)
C47 C48 C53 C52 177.8(3)
C49 C48 C53 C56 179.1(3)
C47 C48 C53 C56 -2.3(4)
C60 N4 C57 C43 -165.8(3)
Cu2 N4 C57 C43 29.3(3)
C60 N4 C57 C58 2.4(3)
Cu2 N4 C57 C58 -162.55(19)
C44 C43 C57 N4 5.2(5)
C39 C43 C57 N4 178.7(2)
C44 C43 C57 C58 -161.1(3)
C39 C43 C57 C58 12.5(4)
N4 C57 C58 C59 -1.9(3)
C43 C57 C58 C59 166.1(3)
C57 C58 C59 C60 0.7(3)
C57 N4 C60 C59 -1.9(3)
Cu2 N4 C60 C59 159.0(2)
C57 N4 C60 C61 172.9(3)
Cu2 N4 C60 C61 -26.1(4)
C58 C59 C60 N4 0.8(3)
C58 C59 C60 C61 -174.0(3)
N4 C60 C61 C62 -48.8(5)
C59 C60 C61 C62 125.4(4)
N4 C60 C61 C66 136.8(3)
C59 C60 C61 C66 -49.1(4)
C66 C61 C62 C63 1.7(5)
C60 C61 C62 C63 -172.8(3)
C66 C61 C62 C67 179.4(3)
C60 C61 C62 C67 4.9(5)
C61 C62 C63 C64 -0.1(6)
C67 C62 C63 C64 -177.9(4)
C62 C63 C64 C65 -1.5(6)
C62 C63 C64 C68 178.0(4)
C63 C64 C65 C66 1.5(6)
C68 C64 C65 C66 -177.9(4)
C64 C65 C66 C61 0.0(5)
C64 C65 C66 C69 -177.3(4)
C62 C61 C66 C65 -1.6(5)
C60 C61 C66 C65 173.0(3)
C62 C61 C66 C69 175.6(3)
C60 C61 C66 C69 -9.8(5)
Cu2 N5 C70 C71 167.2(2)
Cu1 N5 C70 C71 -7.4(5)
Cu2 N5 C70 C75 -10.2(4)
Cu1 N5 C70 C75 175.2(2)
N5 C70 C71 C72 -175.2(3)
C75 C70 C71 C72 2.4(5)
C70 C71 C72 C73 -0.7(5)
C76 O2 C73 C74 171.5(4)
C76 O2 C73 C72 -8.3(6)
C71 C72 C73 O2 178.4(3)
C71 C72 C73 C74 -1.3(6)
O2 C73 C74 C75 -178.4(3)
C72 C73 C74 C75 1.3(6)
C73 C74 C75 C70 0.6(6)
N5 C70 C75 C74 175.3(3)
C71 C70 C75 C74 -2.4(5)
C89 N6 C77 C78 -158.1(3)
C83 N6 C77 C78 79.6(3)
K1 N6 C77 C78 -37.4(3)
C79 O3 C78 C77 166.6(3)
K1 O3 C78 C77 -59.8(3)
N6 C77 C78 O3 65.5(3)
C78 O3 C79 C80 -177.5(3)
K1 O3 C79 C80 47.7(3)
C81 O4 C80 C79 -171.4(3)
K1 O4 C80 C79 54.5(3)
O3 C79 C80 O4 -70.1(3)
C80 O4 C81 C82 176.8(3)
K1 O4 C81 C82 -52.9(3)
C94 N7 C82 C81 77.1(3)
C88 N7 C82 C81 -161.9(3)
K1 N7 C82 C81 -42.4(3)
O4 C81 C82 N7 65.1(4)
C89 N6 C83 C84 76.7(3)
C77 N6 C83 C84 -161.9(3)
K1 N6 C83 C84 -43.7(3)
C85 O7 C84 C83 173.3(3)
K1 O7 C84 C83 -56.1(4)
N6 C83 C84 O7 69.2(4)
C84 O7 C85 C86 -174.7(3)
K1 O7 C85 C86 53.0(3)
C87 O8 C86 C85 -179.3(3)
K1 O8 C86 C85 49.1(3)
O7 C85 C86 O8 -69.4(4)
C86 O8 C87 C88 168.7(3)
K1 O8 C87 C88 -60.5(3)
C94 N7 C88 C87 -157.0(3)
C82 N7 C88 C87 81.6(3)
K1 N7 C88 C87 -37.3(3)
O8 C87 C88 N7 66.4(4)
C83 N6 C89 C90 -157.7(3)
C77 N6 C89 C90 80.4(3)
K1 N6 C89 C90 -39.4(3)
C91 O5 C90 C89 172.6(3)
K1 O5 C90 C89 -56.3(3)
N6 C89 C90 O5 64.0(3)
C90 O5 C91 C92 -174.6(3)
K1 O5 C91 C92 51.2(3)
C93 O6 C92 C91 -175.9(3)
K1 O6 C92 C91 51.1(3)
O5 C91 C92 O6 -71.0(3)
C92 O6 C93 C94 172.8(3)
K1 O6 C93 C94 -56.7(3)
C82 N7 C94 C93 -159.1(3)
C88 N7 C94 C93 79.7(3)
K1 N7 C94 C93 -40.1(3)
O6 C93 C94 N7 65.6(4)
